data_2233676
loop_
_publ_author_name
'Balalaie, Saeed'
'Haghighatnia, Yaghoub'
'Rominger, Frank'
'Amani, Vahid'

_publ_section_title
;
 <i>N</i>-[2-(<i>N</i>-Cyclohexylcarbamoyl)propan-2-yl]-<i>N</i>-(2-iodophenyl)prop-2-ynamide
;
_journal_coeditor_code XU5415
_journal_issue 2
_journal_name_full 'Acta Crystallographica Section E'
_journal_page_first o272
_journal_paper_doi 10.1107/S1600536811055140
_journal_volume 68
_journal_year 2012
_chemical_formula_iupac 'C19 H23 I N2 O2'
_chemical_formula_moiety 'C19 H23 I N2 O2'
_chemical_formula_sum 'C19 H23 I N2 O2'
_chemical_formula_weight 438.29
_chemical_name_systematic
;
<i>N</i>-[2-(<i>N</i>-Cyclohexylcarbamoyl)propan-2-yl]-<i>N</i>-(2-
iodophenyl)prop-2-ynamide
;
_space_group_IT_number 19
_symmetry_cell_setting orthorhombic
_symmetry_space_group_name_Hall 'P 2ac 2ab'
_symmetry_space_group_name_H-M 'P 21 21 21'
_atom_sites_solution_hydrogens geom
_atom_sites_solution_primary direct
_atom_sites_solution_secondary difmap
_audit_creation_method SHELXL-97
_cell_angle_alpha 90.00
_cell_angle_beta 90.00
_cell_angle_gamma 90.00
_cell_formula_units_Z 4
_cell_length_a 7.7511(3)
_cell_length_b 10.0726(4)
_cell_length_c 24.6063(9)
_cell_measurement_reflns_used 9927
_cell_measurement_temperature 200(2)
_cell_measurement_theta_max 30.24
_cell_measurement_theta_min 2.61
_cell_volume 1921.11(13)
_computing_cell_refinement 'SAINT (Bruker, 2007)'
_computing_data_collection 'APEX2 (Bruker, 2007)'
_computing_data_reduction 'SAINT (Bruker, 2007)'
_computing_molecular_graphics 'SHELXTL (Sheldrick, 2008)'
_computing_publication_material 'SHELXTL (Sheldrick, 2008)'
_computing_structure_refinement 'SHELXTL (Sheldrick, 2008)'
_computing_structure_solution 'SHELXTL (Sheldrick, 2008)'
_diffrn_ambient_temperature 200(2)
_diffrn_measured_fraction_theta_full 0.998
_diffrn_measured_fraction_theta_max 0.998
_diffrn_measurement_device_type 'Bruker APEXII Quazar'
_diffrn_measurement_method '\w scans'
_diffrn_radiation_monochromator mirror
_diffrn_radiation_source 'ImuS microsource'
_diffrn_radiation_type MoK\a
_diffrn_radiation_wavelength 0.71073
_diffrn_reflns_av_R_equivalents 0.0241
_diffrn_reflns_av_sigmaI/netI 0.0176
_diffrn_reflns_limit_h_max 10
_diffrn_reflns_limit_h_min -10
_diffrn_reflns_limit_k_max 13
_diffrn_reflns_limit_k_min -13
_diffrn_reflns_limit_l_max 32
_diffrn_reflns_limit_l_min -32
_diffrn_reflns_number 25494
_diffrn_reflns_theta_full 28.38
_diffrn_reflns_theta_max 28.38
_diffrn_reflns_theta_min 1.66
_diffrn_standards_decay_% 0
_diffrn_standards_interval_count 0
_diffrn_standards_interval_time 0
_diffrn_standards_number 0
_exptl_absorpt_coefficient_mu 1.680
_exptl_absorpt_correction_T_max 0.9059
_exptl_absorpt_correction_T_min 0.7408
_exptl_absorpt_correction_type multi-scan
_exptl_absorpt_process_details
;
(SADABS; Bruker, 2001).
;
_exptl_crystal_colour colourless
_exptl_crystal_density_diffrn 1.515
_exptl_crystal_density_method 'not measured'
_exptl_crystal_description polyhedron
_exptl_crystal_F_000 880
_exptl_crystal_size_max 0.19
_exptl_crystal_size_mid 0.08
_exptl_crystal_size_min 0.06
_refine_diff_density_max 0.827
_refine_diff_density_min -0.897
_refine_ls_abs_structure_details 'Flack (1983), 2041 Friedel pairs'
_refine_ls_abs_structure_Flack 0.237(16)
_refine_ls_extinction_method none
_refine_ls_goodness_of_fit_ref 1.042
_refine_ls_hydrogen_treatment mixed
_refine_ls_matrix_type full
_refine_ls_number_parameters 224
_refine_ls_number_reflns 4795
_refine_ls_number_restraints 0
_refine_ls_restrained_S_all 1.042
_refine_ls_R_factor_all 0.0309
_refine_ls_R_factor_gt 0.0267
_refine_ls_shift/su_max 0.001
_refine_ls_shift/su_mean 0.000
_refine_ls_structure_factor_coef Fsqd
_refine_ls_weighting_details 'calc w=1/[\s^2^(Fo^2^)+(0.0194P)^2^+1.3105P] where P=(Fo^2^+2Fc^2^)/3'
_refine_ls_weighting_scheme calc
_refine_ls_wR_factor_gt 0.0570
_refine_ls_wR_factor_ref 0.0600
_reflns_number_gt 4399
_reflns_number_total 4795
_reflns_threshold_expression I>2sigma(I)
_cod_data_source_file xu5415.cif
_cod_data_source_block I
_cod_database_code 2233676
_cod_database_fobs_code 2233676

loop_
_symmetry_equiv_pos_site_id
_symmetry_equiv_pos_as_xyz
1 x,y,z
2 1/2-x,-y,1/2+z
3 1/2+x,1/2-y,-z
4 -x,1/2+y,1/2-z

loop_
_atom_site_type_symbol
_atom_site_label
_atom_site_fract_x
_atom_site_fract_y
_atom_site_fract_z
_atom_site_U_iso_or_equiv
_atom_site_adp_type
_atom_site_calc_flag
_atom_site_refinement_flags
_atom_site_occupancy
_atom_site_symmetry_multiplicity
I I1 0.57763(4) 0.484096(19) -0.195485(7) 0.06160(8) Uani d . 1 1
C C1 0.5745(3) 0.45305(19) 0.02668(8) 0.0263(4) Uani d . 1 1
O O1 0.6285(2) 0.55977(16) 0.04340(7) 0.0345(4) Uani d . 1 1
N N1 0.5421(3) 0.3503(2) 0.05975(8) 0.0309(4) Uani d . 1 1
H H1 0.500(4) 0.286(3) 0.0467(12) 0.040(9) Uiso d . 1 1
C C2 0.5255(3) 0.4367(2) -0.03397(9) 0.0267(5) Uani d . 1 1
C C3 0.3395(3) 0.4863(3) -0.03893(10) 0.0359(5) Uani d . 1 1
H H3A 0.3070 0.4905 -0.0774 0.054 Uiso calc R 1 1
H H3B 0.3303 0.5749 -0.0228 0.054 Uiso calc R 1 1
H H3C 0.2621 0.4251 -0.0198 0.054 Uiso calc R 1 1
C C4 0.5371(3) 0.2937(2) -0.05554(10) 0.0327(6) Uani d . 1 1
H H4A 0.6521 0.2578 -0.0480 0.049 Uiso calc R 1 1
H H4B 0.5167 0.2935 -0.0949 0.049 Uiso calc R 1 1
H H4C 0.4498 0.2387 -0.0376 0.049 Uiso calc R 1 1
N N5 0.6435(2) 0.52550(19) -0.06570(7) 0.0235(3) Uani d . 1 1
C C6 0.8158(3) 0.5074(2) -0.05990(8) 0.0260(4) Uani d . 1 1
O O6 0.8799(2) 0.41486(16) -0.03473(7) 0.0335(4) Uani d . 1 1
C C7 0.9261(3) 0.6074(2) -0.08547(9) 0.0293(4) Uani d . 1 1
C C8 1.0242(3) 0.6882(3) -0.10125(12) 0.0403(6) Uani d . 1 1
H H8 1.1032 0.7533 -0.1140 0.048 Uiso calc R 1 1
C C11 0.5534(3) 0.3660(2) 0.11881(9) 0.0322(5) Uani d . 1 1
H H11 0.6491 0.4301 0.1262 0.039 Uiso calc R 1 1
C C12 0.6003(6) 0.2373(3) 0.14650(11) 0.0576(9) Uani d . 1 1
H H12A 0.7101 0.2031 0.1314 0.069 Uiso calc R 1 1
H H12B 0.5093 0.1704 0.1397 0.069 Uiso calc R 1 1
C C13 0.6195(6) 0.2595(4) 0.20757(12) 0.0733(12) Uani d . 1 1
H H13A 0.6457 0.1739 0.2255 0.088 Uiso calc R 1 1
H H13B 0.7172 0.3206 0.2144 0.088 Uiso calc R 1 1
C C14 0.4561(7) 0.3178(5) 0.23188(13) 0.0853(15) Uani d . 1 1
H H14A 0.4738 0.3351 0.2711 0.102 Uiso calc R 1 1
H H14B 0.3602 0.2535 0.2281 0.102 Uiso calc R 1 1
C C15 0.4094(6) 0.4470(4) 0.20299(14) 0.0775(11) Uani d . 1 1
H H15A 0.5001 0.5140 0.2100 0.093 Uiso calc R 1 1
H H15B 0.2994 0.4814 0.2178 0.093 Uiso calc R 1 1
C C16 0.3911(4) 0.4258(4) 0.14159(13) 0.0591(9) Uani d . 1 1
H H16A 0.2924 0.3662 0.1342 0.071 Uiso calc R 1 1
H H16B 0.3681 0.5120 0.1236 0.071 Uiso calc R 1 1
C C21 0.5826(3) 0.6458(2) -0.09059(9) 0.0260(4) Uani d . 1 1
C C22 0.5475(3) 0.6514(2) -0.14595(10) 0.0330(5) Uani d . 1 1
C C23 0.4942(4) 0.7698(3) -0.16949(12) 0.0459(7) Uani d . 1 1
H H23 0.4712 0.7737 -0.2074 0.055 Uiso calc R 1 1
C C24 0.4746(4) 0.8817(3) -0.13790(13) 0.0481(8) Uani d . 1 1
H H24 0.4374 0.9624 -0.1541 0.058 Uiso calc R 1 1
C C25 0.5086(3) 0.8773(3) -0.08294(13) 0.0430(6) Uani d . 1 1
H H25 0.4946 0.9547 -0.0613 0.052 Uiso calc R 1 1
C C26 0.5634(4) 0.7595(2) -0.05932(10) 0.0331(5) Uani d . 1 1
H H26 0.5880 0.7566 -0.0215 0.040 Uiso calc R 1 1

loop_
_atom_site_aniso_label
_atom_site_aniso_U_11
_atom_site_aniso_U_22
_atom_site_aniso_U_33
_atom_site_aniso_U_12
_atom_site_aniso_U_13
_atom_site_aniso_U_23
I1 0.10850(18) 0.04834(10) 0.02796(8) -0.00472(12) -0.00363(10) -0.00355(8)
C1 0.0263(10) 0.0266(10) 0.0261(9) 0.0010(9) 0.0000(9) 0.0007(7)
O1 0.0449(10) 0.0277(8) 0.0308(8) -0.0074(7) -0.0019(7) -0.0011(7)
N1 0.0416(12) 0.0262(9) 0.0248(9) -0.0054(9) 0.0019(9) 0.0003(7)
C2 0.0308(12) 0.0244(10) 0.0250(11) -0.0029(8) -0.0007(8) 0.0048(9)
C3 0.0266(11) 0.0392(14) 0.0420(13) -0.0034(11) -0.0014(9) 0.0066(13)
C4 0.0435(15) 0.0254(11) 0.0294(12) -0.0066(10) -0.0008(11) 0.0001(9)
N5 0.0254(8) 0.0219(8) 0.0233(8) 0.0010(7) -0.0015(6) 0.0034(7)
C6 0.0282(10) 0.0234(11) 0.0264(9) 0.0031(9) 0.0002(8) -0.0019(9)
O6 0.0319(9) 0.0286(8) 0.0401(9) 0.0064(7) -0.0021(7) 0.0075(7)
C7 0.0265(10) 0.0293(10) 0.0320(10) 0.0021(10) -0.0015(11) 0.0016(8)
C8 0.0374(14) 0.0369(14) 0.0465(16) -0.0044(11) 0.0019(11) 0.0054(11)
C11 0.0388(13) 0.0325(11) 0.0252(11) -0.0060(11) -0.0009(10) -0.0008(8)
C12 0.093(3) 0.0495(16) 0.0300(13) 0.0162(19) 0.0072(17) 0.0079(12)
C13 0.117(4) 0.071(2) 0.0311(16) 0.002(2) -0.0048(18) 0.0153(14)
C14 0.124(4) 0.104(3) 0.0283(15) -0.038(3) 0.023(2) -0.0124(18)
C15 0.081(2) 0.101(3) 0.0510(19) 0.007(2) 0.017(2) -0.0330(19)
C16 0.0514(19) 0.079(2) 0.0472(17) 0.0156(17) 0.0047(14) -0.0178(16)
C21 0.0223(9) 0.0254(10) 0.0303(10) 0.0006(9) -0.0009(10) 0.0064(8)
C22 0.0331(13) 0.0351(12) 0.0308(12) 0.0005(10) -0.0031(10) 0.0072(9)
C23 0.0486(16) 0.0490(17) 0.0401(15) 0.0054(13) -0.0056(12) 0.0194(13)
C24 0.0412(15) 0.0388(15) 0.0643(19) 0.0131(12) 0.0040(13) 0.0244(14)
C25 0.0442(14) 0.0277(12) 0.0572(17) 0.0095(11) 0.0136(13) 0.0051(12)
C26 0.0350(13) 0.0285(11) 0.0356(12) 0.0018(11) 0.0042(12) 0.0025(9)

loop_
_atom_type_symbol
_atom_type_description
_atom_type_scat_dispersion_real
_atom_type_scat_dispersion_imag
_atom_type_scat_source
C C 0.0033 0.0016 'International Tables Vol C Tables 4.2.6.8 and 6.1.1.4'
H H 0.0000 0.0000 'International Tables Vol C Tables 4.2.6.8 and 6.1.1.4'
N N 0.0061 0.0033 'International Tables Vol C Tables 4.2.6.8 and 6.1.1.4'
O O 0.0106 0.0060 'International Tables Vol C Tables 4.2.6.8 and 6.1.1.4'
I I -0.4742 1.8119 'International Tables Vol C Tables 4.2.6.8 and 6.1.1.4'

loop_
_geom_angle_atom_site_label_1
_geom_angle_atom_site_label_2
_geom_angle_atom_site_label_3
_geom_angle
O1 C1 N1 122.5(2)
O1 C1 C2 120.06(19)
N1 C1 C2 117.20(19)
C1 N1 C11 120.5(2)
C1 N1 H1 117(2)
C11 N1 H1 121(2)
N5 C2 C3 109.78(17)
N5 C2 C4 110.11(19)
C3 C2 C4 109.4(2)
N5 C2 C1 106.81(17)
C3 C2 C1 105.83(19)
C4 C2 C1 114.71(19)
C2 C3 H3A 109.5
C2 C3 H3B 109.5
H3A C3 H3B 109.5
C2 C3 H3C 109.5
H3A C3 H3C 109.5
H3B C3 H3C 109.5
C2 C4 H4A 109.5
C2 C4 H4B 109.5
H4A C4 H4B 109.5
C2 C4 H4C 109.5
H4A C4 H4C 109.5
H4B C4 H4C 109.5
C6 N5 C21 118.79(19)
C6 N5 C2 117.79(19)
C21 N5 C2 121.66(17)
O6 C6 N5 123.7(2)
O6 C6 C7 120.31(19)
N5 C6 C7 116.0(2)
C8 C7 C6 173.3(3)
C7 C8 H8 180.0
N1 C11 C16 111.3(2)
N1 C11 C12 111.7(2)
C16 C11 C12 112.2(3)
N1 C11 H11 107.1
C16 C11 H11 107.1
C12 C11 H11 107.1
C11 C12 C13 110.0(3)
C11 C12 H12A 109.7
C13 C12 H12A 109.7
C11 C12 H12B 109.7
C13 C12 H12B 109.7
H12A C12 H12B 108.2
C14 C13 C12 111.3(3)
C14 C13 H13A 109.4
C12 C13 H13A 109.4
C14 C13 H13B 109.4
C12 C13 H13B 109.4
H13A C13 H13B 108.0
C13 C14 C15 110.1(3)
C13 C14 H14A 109.6
C15 C14 H14A 109.6
C13 C14 H14B 109.6
C15 C14 H14B 109.6
H14A C14 H14B 108.2
C14 C15 C16 111.3(3)
C14 C15 H15A 109.4
C16 C15 H15A 109.4
C14 C15 H15B 109.4
C16 C15 H15B 109.4
H15A C15 H15B 108.0
C11 C16 C15 110.3(3)
C11 C16 H16A 109.6
C15 C16 H16A 109.6
C11 C16 H16B 109.6
C15 C16 H16B 109.6
H16A C16 H16B 108.1
C26 C21 C22 119.3(2)
C26 C21 N5 119.6(2)
C22 C21 N5 121.0(2)
C23 C22 C21 120.1(2)
C23 C22 I1 118.8(2)
C21 C22 I1 121.10(17)
C24 C23 C22 120.0(3)
C24 C23 H23 120.0
C22 C23 H23 120.0
C23 C24 C25 120.4(2)
C23 C24 H24 119.8
C25 C24 H24 119.8
C24 C25 C26 119.8(3)
C24 C25 H25 120.1
C26 C25 H25 120.1
C21 C26 C25 120.4(2)
C21 C26 H26 119.8
C25 C26 H26 119.8

loop_
_geom_bond_atom_site_label_1
_geom_bond_atom_site_label_2
_geom_bond_distance
I1 C22 2.093(3)
C1 O1 1.225(3)
C1 N1 1.341(3)
C1 C2 1.549(3)
N1 C11 1.464(3)
N1 H1 0.80(3)
C2 N5 1.499(3)
C2 C3 1.531(3)
C2 C4 1.538(3)
C3 H3A 0.9800
C3 H3B 0.9800
C3 H3C 0.9800
C4 H4A 0.9800
C4 H4B 0.9800
C4 H4C 0.9800
N5 C6 1.356(3)
N5 C21 1.438(3)
C6 O6 1.225(3)
C6 C7 1.463(3)
C7 C8 1.179(3)
C8 H8 0.9500
C11 C16 1.503(4)
C11 C12 1.509(4)
C11 H11 1.0000
C12 C13 1.526(4)
C12 H12A 0.9900
C12 H12B 0.9900
C13 C14 1.519(6)
C13 H13A 0.9900
C13 H13B 0.9900
C14 C15 1.526(6)
C14 H14A 0.9900
C14 H14B 0.9900
C15 C16 1.532(4)
C15 H15A 0.9900
C15 H15B 0.9900
C16 H16A 0.9900
C16 H16B 0.9900
C21 C26 1.387(3)
C21 C22 1.390(3)
C22 C23 1.389(4)
C23 C24 1.377(4)
C23 H23 0.9500
C24 C25 1.379(4)
C24 H24 0.9500
C25 C26 1.388(3)
C25 H25 0.9500
C26 H26 0.9500

loop_
_geom_hbond_atom_site_label_D
_geom_hbond_atom_site_label_H
_geom_hbond_atom_site_label_A
_geom_hbond_site_symmetry_A
_geom_hbond_distance_DH
_geom_hbond_distance_HA
_geom_hbond_distance_DA
_geom_hbond_angle_DHA
_geom_hbond_publ_flag
N1 H1 O6 3_455 0.79(3) 2.25(3) 3.016(3) 164(3) yes
C4 H4C O6 3_455 0.98 2.4200 3.291(3) 148.00 yes
C26 H26 O1 . 0.95 2.5700 3.270(3) 131.00 yes

loop_
_geom_torsion_atom_site_label_1
_geom_torsion_atom_site_label_2
_geom_torsion_atom_site_label_3
_geom_torsion_atom_site_label_4
_geom_torsion
O1 C1 N1 C11 6.4(4)
C2 C1 N1 C11 -168.3(2)
O1 C1 C2 N5 32.0(3)
N1 C1 C2 N5 -153.1(2)
O1 C1 C2 C3 -84.9(3)
N1 C1 C2 C3 90.0(2)
O1 C1 C2 C4 154.3(2)
N1 C1 C2 C4 -30.8(3)
C3 C2 N5 C6 171.13(19)
C4 C2 N5 C6 -68.3(3)
C1 C2 N5 C6 56.8(2)
C3 C2 N5 C21 6.5(3)
C4 C2 N5 C21 127.0(2)
C1 C2 N5 C21 -107.8(2)
C21 N5 C6 O6 172.8(2)
C2 N5 C6 O6 7.7(3)
C21 N5 C6 C7 -6.7(3)
C2 N5 C6 C7 -171.79(19)
C1 N1 C11 C16 82.0(3)
C1 N1 C11 C12 -151.7(3)
N1 C11 C12 C13 177.2(3)
C16 C11 C12 C13 -57.0(4)
C11 C12 C13 C14 56.8(4)
C12 C13 C14 C15 -56.6(4)
C13 C14 C15 C16 56.0(5)
N1 C11 C16 C15 -177.5(3)
C12 C11 C16 C15 56.5(4)
C14 C15 C16 C11 -55.7(5)
C6 N5 C21 C26 -84.0(3)
C2 N5 C21 C26 80.6(3)
C6 N5 C21 C22 94.0(3)
C2 N5 C21 C22 -101.4(3)
C26 C21 C22 C23 0.1(4)
N5 C21 C22 C23 -177.9(2)
C26 C21 C22 I1 179.06(19)
N5 C21 C22 I1 1.1(3)
C21 C22 C23 C24 -0.5(4)
I1 C22 C23 C24 -179.5(2)
C22 C23 C24 C25 0.4(4)
C23 C24 C25 C26 0.2(4)
C22 C21 C26 C25 0.5(4)
N5 C21 C26 C25 178.5(2)
C24 C25 C26 C21 -0.6(4)

loop_
_cod_related_entry_id
_cod_related_entry_database
_cod_related_entry_code
1 ChemSpider 30657452
